data_8106929
loop_
_publ_author_name
'Li, Sa-Ying'
'Li, Ping'

_publ_section_title
;
 Crystal structure of 3,5-dicarboxybenzoate ---
 benzene-1,3,5-tricarboxylic acid (1/1), C24H22N2O12
;
_journal_issue 2
_journal_name_full 'Zeitschrift f\"ur Kristallographie - New Crystal Structures'
_journal_page_first 525
_journal_page_last 528
_journal_paper_doi 10.1515/ncrs-2015-0175
_journal_volume 231
_journal_year 2016
_chemical_formula_sum 'C24 H22 N2 O12'
_chemical_formula_weight 530.44
_space_group_IT_number 2
_space_group_name_Hall '-P 1'
_space_group_name_H-M_alt 'P -1'
_symmetry_cell_setting triclinic
_symmetry_space_group_name_H-M 'P -1'
_atom_sites_solution_hydrogens geom
_atom_sites_solution_primary direct
_atom_sites_solution_secondary difmap
_cell_angle_alpha 83.186(4)
_cell_angle_beta 81.950(4)
_cell_angle_gamma 87.651(4)
_cell_formula_units_Z 4
_cell_length_a 7.7057(4)
_cell_length_b 15.2617(8)
_cell_length_c 20.7669(9)
_cell_measurement_reflns_used 4739
_cell_measurement_temperature 293(2)
_cell_measurement_theta_max 28.4040
_cell_measurement_theta_min 3.7270
_cell_volume 2400.3(2)
_computing_cell_refinement 'Bruker SAINT'
_computing_data_collection 'Bruker APEX2'
_computing_data_reduction 'Bruker SAINT'
_computing_molecular_graphics 'Bruker SHELXTL'
_computing_publication_material 'Bruker SHELXTL'
_computing_structure_refinement 'SHELXL-97 (Sheldrick, 2008)'
_computing_structure_solution 'SHELXS-97 (Sheldrick, 2008)'
_diffrn_ambient_temperature 293(2)
_diffrn_measured_fraction_theta_full 0.997
_diffrn_measured_fraction_theta_max 0.997
_diffrn_measurement_device_type 'CCD area detector'
_diffrn_measurement_method '\w scans'
_diffrn_radiation_monochromator graphite
_diffrn_radiation_source 'fine-focus sealed tube'
_diffrn_radiation_type MoK\a
_diffrn_radiation_wavelength 0.71073
_diffrn_reflns_av_R_equivalents 0.0212
_diffrn_reflns_av_sigmaI/netI 0.0333
_diffrn_reflns_limit_h_max 8
_diffrn_reflns_limit_h_min -9
_diffrn_reflns_limit_k_max 18
_diffrn_reflns_limit_k_min -18
_diffrn_reflns_limit_l_max 24
_diffrn_reflns_limit_l_min -24
_diffrn_reflns_number 18268
_diffrn_reflns_theta_full 25.00
_diffrn_reflns_theta_max 25.00
_diffrn_reflns_theta_min 2.97
_exptl_absorpt_coefficient_mu 0.120
_exptl_absorpt_correction_T_max 0.9858
_exptl_absorpt_correction_T_min 0.9788
_exptl_absorpt_correction_type multi-scan
_exptl_absorpt_process_details SADABS
_exptl_crystal_colour colorless
_exptl_crystal_density_diffrn 1.468
_exptl_crystal_density_method 'not measured'
_exptl_crystal_description block
_exptl_crystal_F_000 1104
_exptl_crystal_size_max 0.18
_exptl_crystal_size_mid 0.15
_exptl_crystal_size_min 0.12
_refine_diff_density_max 0.536
_refine_diff_density_min -0.375
_refine_diff_density_rms 0.053
_refine_ls_extinction_method SHELXL
_refine_ls_goodness_of_fit_ref 1.072
_refine_ls_hydrogen_treatment mixed
_refine_ls_matrix_type full
_refine_ls_number_parameters 720
_refine_ls_number_reflns 8426
_refine_ls_number_restraints 4
_refine_ls_restrained_S_all 1.072
_refine_ls_R_factor_all 0.0947
_refine_ls_R_factor_gt 0.0667
_refine_ls_shift/su_max 0.000
_refine_ls_shift/su_mean 0.000
_refine_ls_structure_factor_coef Fsqd
_refine_ls_weighting_details 'calc w=1/[\s^2^(Fo^2^)+(0.0828P)^2^+1.5235P] where P=(Fo^2^+2Fc^2^)/3'
_refine_ls_weighting_scheme calc
_refine_ls_wR_factor_gt 0.1772
_refine_ls_wR_factor_ref 0.1935
_reflns_number_gt 5815
_reflns_number_total 8426
_reflns_threshold_expression >2sigma(I)
_cod_data_source_file suppl_ncrs-2015-0175_suppl.cif
_cod_data_source_block a
_cod_depositor_comments
;
The following automatic conversions were performed:

data item '_exptl_absorpt_correction_type' value 'Multi-scan' was
changed to 'multi-scan' in accordance with the built-in table derived
from the CIF Core dictionary named 'cif_core.dic' version 2.4.5 last
updated on 2014-11-21.

data item '_symmetry_cell_setting' value 'Triclinic' was changed to
'triclinic' in accordance with the built-in table derived from the
CIF Core dictionary named 'cif_core.dic' version 2.4.5 last updated
on 2014-11-21.

Automatic conversion script
Id: cif_fix_values 8738 2021-04-28 16:35:53Z antanas 
;
_cod_original_sg_symbol_H-M 'P-1   '
_cod_database_code 8106929

loop_
_symmetry_equiv_pos_as_xyz
'x, y, z'
'-x, -y, -z'

loop_
_atom_site_label
_atom_site_type_symbol
_atom_site_fract_x
_atom_site_fract_y
_atom_site_fract_z
_atom_site_U_iso_or_equiv
_atom_site_adp_type
_atom_site_occupancy
_atom_site_symmetry_multiplicity
_atom_site_calc_flag
_atom_site_refinement_flags
_atom_site_disorder_assembly
_atom_site_disorder_group
O8 O -0.4285(3) 1.61829(16) 0.19095(9) 0.0519(6) Uani 1 1 d . . .
O19 O 0.4123(3) 0.89688(15) 0.79583(9) 0.0526(6) Uani 1 1 d . . .
O1 O 0.3122(3) 0.94981(15) 0.68974(10) 0.0519(6) Uani 1 1 d D . .
O2 O 0.4353(3) 0.83146(15) 0.65004(10) 0.0617(7) Uani 1 1 d . . .
O20 O 0.1659(3) 0.95550(18) 0.84093(10) 0.0632(7) Uani 1 1 d . . .
O7 O -0.1736(3) 1.56314(17) 0.15092(10) 0.0593(7) Uani 1 1 d . . .
O15 O -0.4545(3) 1.69099(15) 0.33695(10) 0.0587(6) Uani 1 1 d . . .
O9 O -0.8709(3) 1.71576(17) 0.05293(11) 0.0584(6) Uani 1 1 d D . .
O6 O 0.0642(3) 1.18796(15) 0.55070(11) 0.0629(7) Uani 1 1 d . . .
O16 O -0.3326(3) 1.57125(16) 0.29833(10) 0.0540(6) Uani 1 1 d D . .
C7 C 0.2285(3) 1.02414(18) 0.56955(13) 0.0367(6) Uani 1 1 d . . .
H7 H 0.1987 1.0555 0.6054 0.044 Uiso 1 1 calc R . .
C22 C -0.3282(3) 1.58108(18) 0.40962(13) 0.0365(6) Uani 1 1 d . . .
C5 C 0.2332(3) 1.01392(18) 0.45472(13) 0.0366(6) Uani 1 1 d . . .
H5 H 0.2074 1.0381 0.4138 0.044 Uiso 1 1 calc R . .
O18 O -0.0934(4) 1.34127(16) 0.54146(12) 0.0643(7) Uani 1 1 d D . .
O5 O 0.0702(3) 1.17847(17) 0.44430(11) 0.0604(7) Uani 1 1 d . . .
C3 C 0.3527(4) 0.89604(19) 0.52344(13) 0.0373(6) Uani 1 1 d . . .
H3 H 0.4074 0.8406 0.5282 0.045 Uiso 1 1 calc R . .
O21 O 0.8719(3) 0.78601(17) 0.92873(10) 0.0572(6) Uani 1 1 d . . .
C26 C -0.2520(4) 1.50666(19) 0.53201(14) 0.0393(7) Uani 1 1 d . . .
H26 H -0.2275 1.4816 0.5729 0.047 Uiso 1 1 calc R . .
C6 C 0.1904(3) 1.06019(18) 0.50842(13) 0.0350(6) Uani 1 1 d . . .
O22 O 0.8319(3) 0.79701(17) 1.03552(10) 0.0593(6) Uani 1 1 d . . .
C9 C 0.1038(4) 1.1481(2) 0.50115(14) 0.0421(7) Uani 1 1 d . . .
C24 C -0.3696(4) 1.62597(19) 0.46392(13) 0.0394(7) Uani 1 1 d . . .
H24 H -0.4230 1.6817 0.4595 0.047 Uiso 1 1 calc R . .
C25 C -0.3325(4) 1.58908(19) 0.52493(13) 0.0387(7) Uani 1 1 d . . .
C2 C 0.3107(3) 0.94187(18) 0.57755(13) 0.0354(6) Uani 1 1 d . . .
O10 O -0.8276(3) 1.70293(17) -0.05394(11) 0.0604(6) Uani 1 1 d . . .
C34 C 0.3804(3) 0.90449(18) 0.90961(12) 0.0348(6) Uani 1 1 d . . .
C1 C 0.3577(4) 0.90313(19) 0.64304(13) 0.0384(7) Uani 1 1 d . . .
O17 O -0.0836(4) 1.33377(16) 0.43463(12) 0.0692(7) Uani 1 1 d . . .
C21 C -0.2465(3) 1.49879(19) 0.41677(14) 0.0387(7) Uani 1 1 d . . .
H21 H -0.2168 1.4681 0.3805 0.046 Uiso 1 1 calc R . .
C20 C -0.2083(4) 1.46159(18) 0.47768(14) 0.0385(6) Uani 1 1 d . . .
C4 C 0.3141(4) 0.93195(18) 0.46216(13) 0.0366(6) Uani 1 1 d . . .
C23 C -0.3767(4) 1.61932(19) 0.34418(13) 0.0384(7) Uani 1 1 d . . .
O4 O 0.3245(4) 0.90736(17) 0.35077(11) 0.0689(7) Uani 1 1 d . . .
O13 O -0.3560(4) 1.60853(17) 0.63762(11) 0.0718(7) Uani 1 1 d . . .
C12 C -0.5484(3) 1.63974(18) 0.07071(13) 0.0368(6) Uani 1 1 d . . .
H12 H -0.6205 1.6585 0.1065 0.044 Uiso 1 1 calc R . .
C36 C 0.5449(3) 0.86550(19) 0.91423(13) 0.0374(6) Uani 1 1 d . . .
H36 H 0.6140 0.8494 0.8769 0.045 Uiso 1 1 calc R . .
C11 C -0.3856(3) 1.60203(18) 0.07866(13) 0.0346(6) Uani 1 1 d . . .
C13 C -0.6048(3) 1.64985(18) 0.00952(13) 0.0373(6) Uani 1 1 d . . .
O24 O 0.0867(3) 0.9799(2) 1.07501(11) 0.0804(9) Uani 1 1 d . . .
H24A H 0.0267 0.9885 1.1096 0.121 Uiso 1 1 calc R . .
C29 C 0.6063(3) 0.85053(19) 0.97441(13) 0.0374(6) Uani 1 1 d . . .
C28 C 0.7815(4) 0.8090(2) 0.98043(14) 0.0418(7) Uani 1 1 d . . .
C33 C 0.2776(4) 0.9277(2) 0.96571(13) 0.0396(7) Uani 1 1 d . . .
H33 H 0.1674 0.9539 0.9628 0.048 Uiso 1 1 calc R . .
C10 C -0.3215(4) 1.5922(2) 0.14450(13) 0.0395(7) Uani 1 1 d . . .
C18 C -0.7786(4) 1.6920(2) 0.00141(14) 0.0426(7) Uani 1 1 d . . .
C30 C 0.5020(4) 0.8733(2) 1.03026(13) 0.0408(7) Uani 1 1 d . . .
H30 H 0.5424 0.8625 1.0707 0.049 Uiso 1 1 calc R . .
C8 C 0.3602(4) 0.8823(2) 0.40415(14) 0.0455(7) Uani 1 1 d . . .
C16 C -0.2800(3) 1.57324(19) 0.02494(13) 0.0377(6) Uani 1 1 d . . .
H16 H -0.1708 1.5472 0.0300 0.045 Uiso 1 1 calc R . .
O14 O -0.4541(5) 1.71402(18) 0.56930(11) 0.0923(11) Uani 1 1 d . . .
H14 H -0.4851 1.7368 0.6030 0.138 Uiso 1 1 calc R . .
C15 C -0.3359(3) 1.58289(19) -0.03613(13) 0.0385(7) Uani 1 1 d . . .
C14 C -0.4984(4) 1.62171(19) -0.04412(13) 0.0395(7) Uani 1 1 d . . .
H14A H -0.5358 1.6289 -0.0851 0.047 Uiso 1 1 calc R . .
C27 C -0.3808(4) 1.6367(2) 0.58365(15) 0.0466(7) Uani 1 1 d . . .
C31 C 0.3380(4) 0.9121(2) 1.02603(13) 0.0396(7) Uani 1 1 d . . .
C35 C 0.3112(4) 0.9209(2) 0.84479(13) 0.0389(7) Uani 1 1 d . . .
C19 C -0.1235(4) 1.3729(2) 0.48460(15) 0.0447(7) Uani 1 1 d . . .
O3 O 0.4428(5) 0.80846(19) 0.41785(12) 0.0971(12) Uani 1 1 d . . .
O23 O 0.2699(3) 0.9183(2) 1.14056(11) 0.0900(10) Uani 1 1 d . . .
O12 O -0.0819(3) 1.5095(2) -0.07612(11) 0.0771(9) Uani 1 1 d . . .
H12A H -0.0163 1.4985 -0.1089 0.116 Uiso 1 1 calc R . .
O11 O -0.2603(3) 1.5584(2) -0.14767(11) 0.0825(9) Uani 1 1 d . . .
C17 C -0.2232(4) 1.5506(2) -0.09333(15) 0.0496(8) Uani 1 1 d . . .
C32 C 0.2289(4) 0.9353(2) 1.08717(15) 0.0525(8) Uani 1 1 d . . .
N1 N 0.7996(5) 0.8168(2) 0.22946(15) 0.0702(9) Uani 1 1 d . . .
N2 N 1.0371(5) 0.7484(3) 0.24799(18) 0.0847(11) Uani 1 1 d . . .
C37 C 0.6337(6) 0.8398(3) 0.2063(2) 0.0949(14) Uani 1 1 d . . .
H37A H 0.5578 0.8677 0.2391 0.142 Uiso 1 1 calc R . .
H37B H 0.5805 0.7874 0.1978 0.142 Uiso 1 1 calc R . .
H37C H 0.6525 0.8798 0.1668 0.142 Uiso 1 1 calc R . .
C40 C 0.9050(6) 0.7455(3) 0.2193(2) 0.0795(13) Uani 1 1 d . . .
H40 H 0.8830 0.7010 0.1948 0.095 Uiso 1 1 calc R . .
C38 C 0.8748(8) 0.8625(4) 0.2679(2) 0.1046(17) Uani 1 1 d . . .
H38 H 0.8308 0.9144 0.2841 0.125 Uiso 1 1 calc R . .
N3 N -0.1120(5) 0.8335(3) 0.74310(17) 0.0842(11) Uani 1 1 d . . .
N4 N 0.0148(7) 0.7114(3) 0.7482(2) 0.1110(16) Uani 1 1 d . . .
C44 C -0.2135(7) 0.7800(4) 0.7254(3) 0.0979(16) Uani 1 1 d . . .
H44 H -0.3249 0.7926 0.7139 0.118 Uiso 1 1 calc R . .
C43 C -0.1464(6) 0.9242(3) 0.7437(3) 0.0964(15) Uani 1 1 d . . .
H43A H -0.1154 0.9539 0.7004 0.145 Uiso 1 1 calc R . .
H43B H -0.0784 0.9466 0.7732 0.145 Uiso 1 1 calc R . .
H43C H -0.2688 0.9343 0.7579 0.145 Uiso 1 1 calc R . .
C46 C 0.0451(7) 0.7831(4) 0.7599(2) 0.0987(16) Uani 1 1 d . . .
H46 H 0.1426 0.8023 0.7755 0.118 Uiso 1 1 calc R . .
C39 C 1.0324(8) 0.8188(4) 0.2797(2) 0.0987(16) Uani 1 1 d . . .
H39 H 1.1150 0.8355 0.3043 0.118 Uiso 1 1 calc R . .
C48 C 0.3221(9) 0.6563(4) 0.7772(3) 0.132(2) Uani 1 1 d . . .
H48A H 0.3465 0.7181 0.7730 0.198 Uiso 1 1 calc R . .
H48B H 0.4159 0.6259 0.7527 0.198 Uiso 1 1 calc R . .
H48C H 0.3118 0.6328 0.8225 0.198 Uiso 1 1 calc R . .
C45 C -0.1144(9) 0.6899(5) 0.7269(3) 0.129(3) Uani 1 1 d . . .
H45 H -0.1441 0.6361 0.7151 0.155 Uiso 1 1 calc R . .
C41 C 1.1698(8) 0.6802(4) 0.2503(3) 0.133(2) Uani 1 1 d . . .
H41A H 1.2190 0.6753 0.2052 0.160 Uiso 1 1 calc R . .
H41B H 1.2617 0.7028 0.2708 0.160 Uiso 1 1 calc R . .
C42 C 1.1431(7) 0.5969(4) 0.2790(4) 0.143(3) Uani 1 1 d . . .
H42A H 1.1532 0.5942 0.3247 0.214 Uiso 1 1 calc R . .
H42B H 1.2292 0.5578 0.2587 0.214 Uiso 1 1 calc R . .
H42C H 1.0280 0.5795 0.2738 0.214 Uiso 1 1 calc R . .
C47 C 0.1616(9) 0.6448(6) 0.7525(4) 0.177(4) Uani 1 1 d . . .
H47A H 0.1100 0.5925 0.7780 0.212 Uiso 1 1 calc R . .
H47B H 0.1949 0.6293 0.7084 0.212 Uiso 1 1 calc R . .
H16A H -0.364(5) 1.592(3) 0.2610(12) 0.083(13) Uiso 1 1 d D . .
H1A H 0.349(6) 0.928(3) 0.7261(14) 0.104(16) Uiso 1 1 d D . .
H3A H 0.482(6) 0.780(3) 0.383(2) 0.101(14) Uiso 1 1 d . . .
H9A H -0.969(4) 1.742(3) 0.047(3) 0.124(19) Uiso 1 1 d D . .
H21A H 0.988(8) 0.756(4) 0.933(3) 0.16(2) Uiso 1 1 d . . .
H18A H -0.042(8) 1.290(2) 0.544(3) 0.17(3) Uiso 1 1 d D . .
H5A H 0.029(8) 1.231(4) 0.440(3) 0.16(3) Uiso 1 1 d . . .

loop_
_atom_site_aniso_label
_atom_site_aniso_U_11
_atom_site_aniso_U_22
_atom_site_aniso_U_33
_atom_site_aniso_U_23
_atom_site_aniso_U_13
_atom_site_aniso_U_12
O8 0.0456(12) 0.0767(16) 0.0364(11) -0.0244(10) -0.0092(9) 0.0266(11)
O19 0.0520(12) 0.0744(16) 0.0327(11) -0.0175(10) -0.0082(9) 0.0267(11)
O1 0.0698(14) 0.0563(14) 0.0328(11) -0.0177(10) -0.0157(10) 0.0261(11)
O2 0.0995(18) 0.0534(14) 0.0352(11) -0.0154(10) -0.0214(11) 0.0356(13)
O20 0.0450(12) 0.109(2) 0.0385(12) -0.0232(12) -0.0145(9) 0.0319(13)
O7 0.0407(12) 0.0991(19) 0.0432(12) -0.0296(12) -0.0149(9) 0.0299(12)
O15 0.0893(17) 0.0520(14) 0.0374(11) -0.0147(10) -0.0191(11) 0.0315(13)
O9 0.0449(13) 0.0795(17) 0.0509(13) -0.0153(12) -0.0089(10) 0.0299(12)
O6 0.0930(18) 0.0468(14) 0.0483(13) -0.0124(11) -0.0101(12) 0.0272(12)
O16 0.0701(15) 0.0604(15) 0.0346(12) -0.0188(11) -0.0145(10) 0.0277(12)
C7 0.0381(15) 0.0382(16) 0.0350(15) -0.0127(12) -0.0038(11) 0.0046(12)
C22 0.0358(14) 0.0393(16) 0.0349(14) -0.0074(12) -0.0052(11) 0.0034(12)
C5 0.0408(15) 0.0367(16) 0.0323(14) -0.0009(12) -0.0084(11) 0.0040(12)
O18 0.0876(18) 0.0461(15) 0.0551(15) 0.0005(11) -0.0083(12) 0.0249(13)
O5 0.0819(17) 0.0470(14) 0.0505(14) -0.0024(11) -0.0137(11) 0.0254(13)
C3 0.0438(16) 0.0347(15) 0.0347(15) -0.0074(12) -0.0100(12) 0.0088(12)
O21 0.0453(12) 0.0797(17) 0.0460(12) -0.0132(11) -0.0072(10) 0.0279(12)
C26 0.0413(15) 0.0385(16) 0.0369(15) -0.0015(12) -0.0061(12) 0.0060(13)
C6 0.0339(14) 0.0339(15) 0.0370(15) -0.0040(12) -0.0053(11) 0.0050(12)
O22 0.0492(12) 0.0853(18) 0.0448(13) -0.0115(12) -0.0164(10) 0.0295(12)
C9 0.0462(17) 0.0425(17) 0.0375(16) -0.0069(13) -0.0060(12) 0.0067(14)
C24 0.0437(16) 0.0382(16) 0.0377(15) -0.0105(12) -0.0087(12) 0.0108(13)
C25 0.0429(16) 0.0406(17) 0.0332(15) -0.0080(12) -0.0064(12) 0.0055(13)
C2 0.0393(15) 0.0357(15) 0.0322(14) -0.0077(12) -0.0064(11) 0.0023(12)
O10 0.0519(13) 0.0837(18) 0.0468(13) -0.0110(12) -0.0167(10) 0.0281(12)
C34 0.0352(14) 0.0401(16) 0.0304(14) -0.0071(12) -0.0079(11) 0.0040(12)
C1 0.0456(16) 0.0377(16) 0.0335(15) -0.0118(12) -0.0079(12) 0.0095(13)
O17 0.1011(19) 0.0498(14) 0.0567(14) -0.0150(12) -0.0141(13) 0.0344(13)
C21 0.0393(15) 0.0375(16) 0.0397(15) -0.0127(12) -0.0019(12) 0.0058(13)
C20 0.0378(15) 0.0352(16) 0.0417(16) -0.0052(12) -0.0032(12) 0.0053(12)
C4 0.0424(15) 0.0350(15) 0.0334(14) -0.0062(12) -0.0080(11) 0.0043(12)
C23 0.0404(15) 0.0408(17) 0.0357(15) -0.0127(13) -0.0066(12) 0.0069(13)
O4 0.108(2) 0.0656(16) 0.0365(13) -0.0135(11) -0.0230(12) 0.0285(14)
O13 0.114(2) 0.0666(16) 0.0365(13) -0.0107(11) -0.0215(13) 0.0271(15)
C12 0.0341(14) 0.0411(16) 0.0356(15) -0.0112(12) -0.0033(11) 0.0082(12)
C36 0.0366(15) 0.0435(17) 0.0318(14) -0.0085(12) -0.0026(11) 0.0084(13)
C11 0.0334(14) 0.0387(16) 0.0336(14) -0.0113(12) -0.0065(11) 0.0058(12)
C13 0.0350(14) 0.0388(16) 0.0384(15) -0.0056(12) -0.0071(11) 0.0068(12)
O24 0.0513(14) 0.149(3) 0.0413(13) -0.0291(15) -0.0090(10) 0.0480(16)
C29 0.0351(14) 0.0393(16) 0.0379(15) -0.0045(12) -0.0072(11) 0.0068(12)
C28 0.0399(15) 0.0467(18) 0.0389(16) -0.0073(13) -0.0076(12) 0.0130(13)
C33 0.0318(14) 0.0520(18) 0.0366(15) -0.0109(13) -0.0082(11) 0.0095(13)
C10 0.0358(15) 0.0481(18) 0.0376(15) -0.0180(13) -0.0081(12) 0.0107(13)
C18 0.0397(16) 0.0456(18) 0.0430(17) -0.0080(13) -0.0083(13) 0.0117(13)
C30 0.0383(15) 0.0498(18) 0.0351(15) -0.0055(13) -0.0105(12) 0.0089(13)
C8 0.0595(19) 0.0430(18) 0.0355(16) -0.0083(13) -0.0113(13) 0.0090(15)
C16 0.0309(14) 0.0469(17) 0.0370(15) -0.0122(13) -0.0068(11) 0.0073(12)
O14 0.166(3) 0.0720(18) 0.0420(14) -0.0251(13) -0.0315(16) 0.0693(19)
C15 0.0343(14) 0.0479(17) 0.0341(15) -0.0097(13) -0.0059(11) 0.0070(13)
C14 0.0376(15) 0.0467(17) 0.0350(15) -0.0052(12) -0.0089(11) 0.0052(13)
C27 0.0577(19) 0.0442(18) 0.0390(17) -0.0073(14) -0.0126(14) 0.0131(15)
C31 0.0368(15) 0.0508(18) 0.0328(15) -0.0105(13) -0.0074(11) 0.0079(13)
C35 0.0354(15) 0.0492(18) 0.0337(15) -0.0127(13) -0.0076(11) 0.0115(13)
C19 0.0517(18) 0.0388(17) 0.0421(17) -0.0050(14) -0.0039(13) 0.0104(14)
O3 0.184(3) 0.0691(18) 0.0439(14) -0.0289(13) -0.0397(17) 0.075(2)
O23 0.0765(17) 0.157(3) 0.0337(13) -0.0161(15) -0.0095(12) 0.0510(18)
O12 0.0482(13) 0.140(3) 0.0463(13) -0.0380(15) -0.0092(10) 0.0431(15)
O11 0.0717(16) 0.140(3) 0.0354(13) -0.0209(14) -0.0083(11) 0.0375(17)
C17 0.0410(17) 0.072(2) 0.0366(17) -0.0134(15) -0.0033(13) 0.0081(16)
C32 0.0430(17) 0.081(2) 0.0343(17) -0.0131(16) -0.0059(13) 0.0144(17)
N1 0.084(2) 0.071(2) 0.0564(18) -0.0100(16) -0.0111(16) -0.0024(19)
N2 0.066(2) 0.109(3) 0.077(2) -0.014(2) 0.0025(18) -0.010(2)
C37 0.092(3) 0.092(3) 0.101(3) 0.011(3) -0.039(3) 0.010(3)
C40 0.075(3) 0.089(3) 0.077(3) -0.037(2) 0.006(2) -0.012(3)
C38 0.150(5) 0.090(4) 0.087(3) -0.039(3) -0.045(3) 0.019(3)
N3 0.085(3) 0.102(3) 0.066(2) -0.003(2) -0.0160(18) -0.001(2)
N4 0.146(4) 0.098(3) 0.093(3) -0.018(2) -0.011(3) -0.055(3)
C44 0.079(3) 0.110(4) 0.110(4) 0.007(3) -0.043(3) -0.015(3)
C43 0.082(3) 0.090(4) 0.109(4) 0.015(3) -0.014(3) 0.019(3)
C46 0.093(3) 0.125(5) 0.084(3) -0.017(3) -0.020(3) -0.041(3)
C39 0.128(4) 0.095(4) 0.087(3) -0.026(3) -0.054(3) 0.003(3)
C48 0.154(6) 0.092(4) 0.134(5) 0.005(4) 0.008(4) 0.035(4)
C45 0.167(6) 0.142(6) 0.091(4) 0.004(4) -0.055(4) -0.079(5)
C41 0.108(4) 0.122(5) 0.150(5) 0.019(4) -0.001(4) 0.059(4)
C42 0.073(3) 0.129(6) 0.204(7) 0.040(5) -0.001(4) 0.029(3)
C47 0.114(5) 0.199(8) 0.186(7) 0.058(6) -0.010(5) 0.101(5)

loop_
_atom_type_symbol
_atom_type_description
_atom_type_scat_dispersion_real
_atom_type_scat_dispersion_imag
_atom_type_scat_source
C C 0.0033 0.0016 'International Tables Vol C Tables 4.2.6.8 and 6.1.1.4'
H H 0.0000 0.0000 'International Tables Vol C Tables 4.2.6.8 and 6.1.1.4'
N N 0.0061 0.0033 'International Tables Vol C Tables 4.2.6.8 and 6.1.1.4'
O O 0.0106 0.0060 'International Tables Vol C Tables 4.2.6.8 and 6.1.1.4'

loop_
_geom_angle_atom_site_label_1
_geom_angle_atom_site_label_2
_geom_angle_atom_site_label_3
_geom_angle
_geom_angle_site_symmetry_1
_geom_angle_site_symmetry_3
C1 O1 H1A 113(3) . .
C18 O9 H9A 115(4) . .
C23 O16 H16A 115(3) . .
C2 C7 C6 120.6(2) . .
C2 C7 H7 119.7 . .
C6 C7 H7 119.7 . .
C24 C22 C21 118.9(3) . .
C24 C22 C23 120.8(3) . .
C21 C22 C23 120.3(2) . .
C4 C5 C6 119.7(2) . .
C4 C5 H5 120.1 . .
C6 C5 H5 120.1 . .
C19 O18 H18A 115(5) . .
C9 O5 H5A 116(4) . .
C2 C3 C4 120.8(3) . .
C2 C3 H3 119.6 . .
C4 C3 H3 119.6 . .
C28 O21 H21A 118(3) . .
C25 C26 C20 119.4(3) . .
C25 C26 H26 120.3 . .
C20 C26 H26 120.3 . .
C5 C6 C7 120.2(3) . .
C5 C6 C9 120.3(2) . .
C7 C6 C9 119.5(2) . .
O6 C9 O5 123.6(3) . .
O6 C9 C6 119.0(3) . .
O5 C9 C6 117.4(3) . .
C22 C24 C25 120.9(3) . .
C22 C24 H24 119.5 . .
C25 C24 H24 119.5 . .
C26 C25 C24 120.1(2) . .
C26 C25 C27 119.1(3) . .
C24 C25 C27 120.8(3) . .
C7 C2 C3 118.7(2) . .
C7 C2 C1 121.2(2) . .
C3 C2 C1 120.1(2) . .
C36 C34 C33 119.5(2) . .
C36 C34 C35 121.0(2) . .
C33 C34 C35 119.6(2) . .
O2 C1 O1 123.1(3) . .
O2 C1 C2 121.5(2) . .
O1 C1 C2 115.4(3) . .
C22 C21 C20 120.5(2) . .
C22 C21 H21 119.7 . .
C20 C21 H21 119.7 . .
C26 C20 C21 120.2(3) . .
C26 C20 C19 120.0(3) . .
C21 C20 C19 119.8(2) . .
C5 C4 C3 120.0(2) . .
C5 C4 C8 119.5(2) . .
C3 C4 C8 120.5(3) . .
O15 C23 O16 123.8(3) . .
O15 C23 C22 121.6(2) . .
O16 C23 C22 114.6(3) . .
C11 C12 C13 120.3(2) . .
C11 C12 H12 119.8 . .
C13 C12 H12 119.8 . .
C34 C36 C29 120.2(2) . .
C34 C36 H36 119.9 . .
C29 C36 H36 119.9 . .
C12 C11 C16 119.2(2) . .
C12 C11 C10 120.8(2) . .
C16 C11 C10 119.9(2) . .
C14 C13 C12 120.2(3) . .
C14 C13 C18 120.0(2) . .
C12 C13 C18 119.8(2) . .
C32 O24 H24A 109.5 . .
C30 C29 C36 119.9(3) . .
C30 C29 C28 119.0(2) . .
C36 C29 C28 121.1(2) . .
O22 C28 O21 123.4(3) . .
O22 C28 C29 119.0(2) . .
O21 C28 C29 117.6(2) . .
C31 C33 C34 120.5(3) . .
C31 C33 H33 119.8 . .
C34 C33 H33 119.8 . .
O7 C10 O8 123.6(3) . .
O7 C10 C11 120.9(2) . .
O8 C10 C11 115.5(2) . .
O10 C18 O9 123.4(3) . .
O10 C18 C13 119.8(2) . .
O9 C18 C13 116.8(3) . .
C31 C30 C29 120.2(3) . .
C31 C30 H30 119.9 . .
C29 C30 H30 119.9 . .
O4 C8 O3 123.2(3) . .
O4 C8 C4 124.1(3) . .
O3 C8 C4 112.7(3) . .
C15 C16 C11 120.7(3) . .
C15 C16 H16 119.7 . .
C11 C16 H16 119.7 . .
C27 O14 H14 109.5 . .
C14 C15 C16 120.0(2) . .
C14 C15 C17 119.6(3) . .
C16 C15 C17 120.4(3) . .
C15 C14 C13 119.5(3) . .
C15 C14 H14A 120.2 . .
C13 C14 H14A 120.2 . .
O13 C27 O14 123.3(3) . .
O13 C27 C25 124.5(3) . .
O14 C27 C25 112.2(3) . .
C30 C31 C33 119.7(2) . .
C30 C31 C32 118.7(3) . .
C33 C31 C32 121.5(3) . .
O20 C35 O19 123.5(3) . .
O20 C35 C34 120.7(2) . .
O19 C35 C34 115.8(2) . .
O17 C19 O18 123.7(3) . .
O17 C19 C20 118.9(3) . .
O18 C19 C20 117.4(3) . .
C8 O3 H3A 115(3) . .
C17 O12 H12A 109.5 . .
O11 C17 O12 124.1(3) . .
O11 C17 C15 124.3(3) . .
O12 C17 C15 111.6(3) . .
O23 C32 O24 123.8(3) . .
O23 C32 C31 124.2(3) . .
O24 C32 C31 112.0(3) . .
C38 N1 C40 106.4(4) . .
C38 N1 C37 124.9(4) . .
C40 N1 C37 128.6(4) . .
C40 N2 C39 111.9(4) . .
C40 N2 C41 123.9(5) . .
C39 N2 C41 124.0(5) . .
N1 C37 H37A 109.5 . .
N1 C37 H37B 109.5 . .
H37A C37 H37B 109.5 . .
N1 C37 H37C 109.5 . .
H37A C37 H37C 109.5 . .
H37B C37 H37C 109.5 . .
N2 C40 N1 109.6(4) . .
N2 C40 H40 125.2 . .
N1 C40 H40 125.2 . .
N1 C38 C39 107.8(4) . .
N1 C38 H38 126.1 . .
C39 C38 H38 126.1 . .
C44 N3 C43 124.7(5) . .
C44 N3 C46 107.6(4) . .
C43 N3 C46 127.7(4) . .
C46 N4 C45 126.7(7) . .
C46 N4 C47 115.5(6) . .
C45 N4 C47 117.4(7) . .
N3 C44 C45 106.2(4) . .
N3 C44 H44 126.9 . .
C45 C44 H44 126.9 . .
N3 C43 H43A 109.5 . .
N3 C43 H43B 109.5 . .
H43A C43 H43B 109.5 . .
N3 C43 H43C 109.5 . .
H43A C43 H43C 109.5 . .
H43B C43 H43C 109.5 . .
N4 C46 N3 101.6(5) . .
N4 C46 H46 129.2 . .
N3 C46 H46 129.2 . .
N2 C39 C38 104.2(4) . .
N2 C39 H39 127.9 . .
C38 C39 H39 127.9 . .
C47 C48 H48A 109.5 . .
C47 C48 H48B 109.5 . .
H48A C48 H48B 109.5 . .
C47 C48 H48C 109.5 . .
H48A C48 H48C 109.5 . .
H48B C48 H48C 109.5 . .
N4 C45 C44 97.8(5) . .
N4 C45 H45 131.1 . .
C44 C45 H45 131.1 . .
C42 C41 N2 124.8(5) . .
C42 C41 H41A 106.1 . .
N2 C41 H41A 106.1 . .
C42 C41 H41B 106.1 . .
N2 C41 H41B 106.1 . .
H41A C41 H41B 106.3 . .
C41 C42 H42A 109.5 . .
C41 C42 H42B 109.5 . .
H42A C42 H42B 109.5 . .
C41 C42 H42C 109.5 . .
H42A C42 H42C 109.5 . .
H42B C42 H42C 109.5 . .
C48 C47 N4 126.1(8) . .
C48 C47 H47A 105.8 . .
N4 C47 H47A 105.8 . .
C48 C47 H47B 105.8 . .
N4 C47 H47B 105.8 . .
H47A C47 H47B 106.2 . .

loop_
_geom_bond_atom_site_label_1
_geom_bond_atom_site_label_2
_geom_bond_distance
_geom_bond_site_symmetry_2
O8 C10 1.269(3) .
O19 C35 1.272(3) .
O1 C1 1.272(3) .
O1 H1A 0.870(19) .
O2 C1 1.228(3) .
O20 C35 1.227(3) .
O7 C10 1.226(3) .
O15 C23 1.229(3) .
O9 C18 1.281(3) .
O9 H9A 0.86(2) .
O6 C9 1.252(3) .
O16 C23 1.271(3) .
O16 H16A 0.864(19) .
C7 C2 1.386(4) .
C7 C6 1.388(4) .
C7 H7 0.9300 .
C22 C24 1.381(4) .
C22 C21 1.383(4) .
C22 C23 1.505(4) .
C5 C4 1.376(4) .
C5 C6 1.384(4) .
C5 H5 0.9300 .
O18 C19 1.270(4) .
O18 H18A 0.86(2) .
O5 C9 1.273(4) .
O5 H5A 0.85(6) .
C3 C2 1.387(4) .
C3 C4 1.391(4) .
C3 H3 0.9300 .
O21 C28 1.273(3) .
O21 H21A 1.00(6) .
C26 C25 1.380(4) .
C26 C20 1.385(4) .
C26 H26 0.9300 .
C6 C9 1.475(4) .
O22 C28 1.250(3) .
C24 C25 1.387(4) .
C24 H24 0.9300 .
C25 C27 1.488(4) .
C2 C1 1.503(4) .
O10 C18 1.250(3) .
C34 C36 1.388(4) .
C34 C33 1.388(4) .
C34 C35 1.507(4) .
O17 C19 1.253(4) .
C21 C20 1.389(4) .
C21 H21 0.9300 .
C20 C19 1.479(4) .
C4 C8 1.492(4) .
O4 C8 1.195(4) .
O13 C27 1.190(4) .
C12 C11 1.381(4) .
C12 C13 1.389(4) .
C12 H12 0.9300 .
C36 C29 1.388(4) .
C36 H36 0.9300 .
C11 C16 1.390(4) .
C11 C10 1.507(4) .
C13 C14 1.388(4) .
C13 C18 1.483(4) .
O24 C32 1.305(4) .
O24 H24A 0.8200 .
C29 C30 1.387(4) .
C29 C28 1.482(4) .
C33 C31 1.388(4) .
C33 H33 0.9300 .
C30 C31 1.383(4) .
C30 H30 0.9300 .
C8 O3 1.293(4) .
C16 C15 1.385(4) .
C16 H16 0.9300 .
O14 C27 1.307(4) .
O14 H14 0.8200 .
C15 C14 1.385(4) .
C15 C17 1.491(4) .
C14 H14A 0.9300 .
C31 C32 1.492(4) .
O3 H3A 0.90(4) .
O23 C32 1.191(4) .
O12 C17 1.306(4) .
O12 H12A 0.8200 .
O11 C17 1.194(4) .
N1 C38 1.324(5) .
N1 C40 1.350(5) .
N1 C37 1.443(5) .
N2 C40 1.254(5) .
N2 C39 1.322(6) .
N2 C41 1.431(6) .
C37 H37A 0.9600 .
C37 H37B 0.9600 .
C37 H37C 0.9600 .
C40 H40 0.9300 .
C38 C39 1.399(7) .
C38 H38 0.9300 .
N3 C44 1.271(6) .
N3 C43 1.400(6) .
N3 C46 1.468(7) .
N4 C46 1.187(6) .
N4 C45 1.216(6) .
N4 C47 1.495(7) .
C44 C45 1.544(8) .
C44 H44 0.9300 .
C43 H43A 0.9600 .
C43 H43B 0.9600 .
C43 H43C 0.9600 .
C46 H46 0.9300 .
C39 H39 0.9300 .
C48 C47 1.429(9) .
C48 H48A 0.9600 .
C48 H48B 0.9600 .
C48 H48C 0.9600 .
C45 H45 0.9300 .
C41 C42 1.349(8) .
C41 H41A 0.9700 .
C41 H41B 0.9700 .
C42 H42A 0.9600 .
C42 H42B 0.9600 .
C42 H42C 0.9600 .
C47 H47A 0.9700 .
C47 H47B 0.9700 .

loop_
_geom_torsion_atom_site_label_1
_geom_torsion_atom_site_label_2
_geom_torsion_atom_site_label_3
_geom_torsion_atom_site_label_4
_geom_torsion
_geom_torsion_site_symmetry_1
_geom_torsion_site_symmetry_2
_geom_torsion_site_symmetry_3
_geom_torsion_site_symmetry_4
C4 C5 C6 C7 -0.1(4) . . . .
C4 C5 C6 C9 179.9(3) . . . .
C2 C7 C6 C5 0.4(4) . . . .
C2 C7 C6 C9 -179.6(3) . . . .
C5 C6 C9 O6 179.0(3) . . . .
C7 C6 C9 O6 -1.0(4) . . . .
C5 C6 C9 O5 0.4(4) . . . .
C7 C6 C9 O5 -179.6(3) . . . .
C21 C22 C24 C25 -0.9(4) . . . .
C23 C22 C24 C25 176.9(3) . . . .
C20 C26 C25 C24 0.3(4) . . . .
C20 C26 C25 C27 179.4(3) . . . .
C22 C24 C25 C26 0.5(4) . . . .
C22 C24 C25 C27 -178.6(3) . . . .
C6 C7 C2 C3 -0.5(4) . . . .
C6 C7 C2 C1 178.2(2) . . . .
C4 C3 C2 C7 0.3(4) . . . .
C4 C3 C2 C1 -178.4(3) . . . .
C7 C2 C1 O2 -177.7(3) . . . .
C3 C2 C1 O2 0.9(4) . . . .
C7 C2 C1 O1 2.0(4) . . . .
C3 C2 C1 O1 -179.4(3) . . . .
C24 C22 C21 C20 0.7(4) . . . .
C23 C22 C21 C20 -177.2(3) . . . .
C25 C26 C20 C21 -0.5(4) . . . .
C25 C26 C20 C19 -179.5(3) . . . .
C22 C21 C20 C26 0.1(4) . . . .
C22 C21 C20 C19 179.0(3) . . . .
C6 C5 C4 C3 -0.1(4) . . . .
C6 C5 C4 C8 -179.9(3) . . . .
C2 C3 C4 C5 0.0(4) . . . .
C2 C3 C4 C8 179.8(3) . . . .
C24 C22 C23 O15 -0.2(4) . . . .
C21 C22 C23 O15 177.6(3) . . . .
C24 C22 C23 O16 -179.5(3) . . . .
C21 C22 C23 O16 -1.6(4) . . . .
C33 C34 C36 C29 -0.5(4) . . . .
C35 C34 C36 C29 -179.7(3) . . . .
C13 C12 C11 C16 -0.9(4) . . . .
C13 C12 C11 C10 178.9(3) . . . .
C11 C12 C13 C14 0.3(4) . . . .
C11 C12 C13 C18 -178.9(3) . . . .
C34 C36 C29 C30 1.0(4) . . . .
C34 C36 C29 C28 180.0(3) . . . .
C30 C29 C28 O22 -1.3(4) . . . .
C36 C29 C28 O22 179.8(3) . . . .
C30 C29 C28 O21 177.7(3) . . . .
C36 C29 C28 O21 -1.3(4) . . . .
C36 C34 C33 C31 -0.1(4) . . . .
C35 C34 C33 C31 179.1(3) . . . .
C12 C11 C10 O7 -176.1(3) . . . .
C16 C11 C10 O7 3.7(4) . . . .
C12 C11 C10 O8 1.9(4) . . . .
C16 C11 C10 O8 -178.3(3) . . . .
C14 C13 C18 O10 -0.9(5) . . . .
C12 C13 C18 O10 178.3(3) . . . .
C14 C13 C18 O9 179.5(3) . . . .
C12 C13 C18 O9 -1.4(4) . . . .
C36 C29 C30 C31 -1.0(5) . . . .
C28 C29 C30 C31 -180.0(3) . . . .
C5 C4 C8 O4 -3.5(5) . . . .
C3 C4 C8 O4 176.7(3) . . . .
C5 C4 C8 O3 176.9(3) . . . .
C3 C4 C8 O3 -2.9(4) . . . .
C12 C11 C16 C15 0.7(4) . . . .
C10 C11 C16 C15 -179.1(3) . . . .
C11 C16 C15 C14 0.1(4) . . . .
C11 C16 C15 C17 -179.1(3) . . . .
C16 C15 C14 C13 -0.7(4) . . . .
C17 C15 C14 C13 178.5(3) . . . .
C12 C13 C14 C15 0.5(4) . . . .
C18 C13 C14 C15 179.7(3) . . . .
C26 C25 C27 O13 -0.5(5) . . . .
C24 C25 C27 O13 178.6(3) . . . .
C26 C25 C27 O14 179.4(3) . . . .
C24 C25 C27 O14 -1.6(4) . . . .
C29 C30 C31 C33 0.4(5) . . . .
C29 C30 C31 C32 179.6(3) . . . .
C34 C33 C31 C30 0.1(5) . . . .
C34 C33 C31 C32 -179.1(3) . . . .
C36 C34 C35 O20 -179.8(3) . . . .
C33 C34 C35 O20 0.9(4) . . . .
C36 C34 C35 O19 0.0(4) . . . .
C33 C34 C35 O19 -179.2(3) . . . .
C26 C20 C19 O17 -179.3(3) . . . .
C21 C20 C19 O17 1.8(4) . . . .
C26 C20 C19 O18 -0.2(4) . . . .
C21 C20 C19 O18 -179.1(3) . . . .
C14 C15 C17 O11 2.6(5) . . . .
C16 C15 C17 O11 -178.2(3) . . . .
C14 C15 C17 O12 -174.7(3) . . . .
C16 C15 C17 O12 4.5(5) . . . .
C30 C31 C32 O23 -4.1(6) . . . .
C33 C31 C32 O23 175.1(4) . . . .
C30 C31 C32 O24 173.0(3) . . . .
C33 C31 C32 O24 -7.8(5) . . . .
C39 N2 C40 N1 0.8(6) . . . .
C41 N2 C40 N1 176.1(4) . . . .
C38 N1 C40 N2 -1.5(5) . . . .
C37 N1 C40 N2 -179.3(4) . . . .
C40 N1 C38 C39 1.7(6) . . . .
C37 N1 C38 C39 179.6(4) . . . .
C43 N3 C44 C45 175.0(4) . . . .
C46 N3 C44 C45 -3.1(5) . . . .
C45 N4 C46 N3 1.2(7) . . . .
C47 N4 C46 N3 172.8(4) . . . .
C44 N3 C46 N4 1.7(5) . . . .
C43 N3 C46 N4 -176.3(4) . . . .
C40 N2 C39 C38 0.3(6) . . . .
C41 N2 C39 C38 -175.1(5) . . . .
N1 C38 C39 N2 -1.2(6) . . . .
C46 N4 C45 C44 -2.9(7) . . . .
C47 N4 C45 C44 -174.4(5) . . . .
N3 C44 C45 N4 3.5(6) . . . .
C40 N2 C41 C42 -63.1(9) . . . .
C39 N2 C41 C42 111.7(9) . . . .
C46 N4 C47 C48 8.8(10) . . . .
C45 N4 C47 C48 -178.7(7) . . . .
